data_2103262
loop_
_publ_author_name
'Rychlewska, Urszula'
'War\.zajtis, Beata'

_publ_section_title
;
 Isostructuralism in a series of methylester/methylamide derivatives of
 (<i>R</i>,<i>R</i>)-<i>O</i>,<i>O</i>'-dibenzoyl tartaric acid;
 inclusion properties and guest-dependent homeotypism of the crystals
 of (<i>R</i>,<i>R</i>)-<i>O</i>,<i>O</i>'-dibenzoyltartaric acid
 diamide
;
_journal_issue 2
_journal_name_full 'Acta Crystallographica Section B'
_journal_page_first 265
_journal_page_last 271
_journal_paper_doi 10.1107/S0108768101019334
_journal_volume 58
_journal_year 2002
_chemical_formula_moiety 'C20 H18 O8'
_chemical_formula_sum 'C20 H18 O8'
_chemical_formula_weight 386.34
_chemical_name_systematic
;
Dimethyl (R,R)-(-)-O,O'-Dibenzoyltartrate
;
_space_group_IT_number 18
_symmetry_cell_setting orthorhombic
_symmetry_space_group_name_Hall 'P 2 2ab'
_symmetry_space_group_name_H-M 'P 21 21 2'
_atom_sites_solution_hydrogens geom
_atom_sites_solution_primary direct
_atom_sites_solution_secondary difmap
_audit_creation_method SHELXL-97
_cell_angle_alpha 90.00
_cell_angle_beta 90.00
_cell_angle_gamma 90.00
_cell_formula_units_Z 2
_cell_length_a 9.4620(10)
_cell_length_b 17.653(3)
_cell_length_c 5.6620(10)
_cell_measurement_reflns_used 15
_cell_measurement_temperature 293(2)
_cell_measurement_theta_max 17
_cell_measurement_theta_min 6
_cell_volume 945.7(3)
_computing_cell_refinement 'SYNTEX XTL Operation Manual'
_computing_data_collection 'SYNTEX Operation Manual'
_computing_data_reduction PRARA
_computing_molecular_graphics 'Simens Analytical X-Ray Instruments (1989)'
_computing_publication_material 'SHELXL-97 (Sheldrick, 1997)'
_computing_structure_refinement 'SHELXL-97 (Sheldrick, 1997)'
_computing_structure_solution 'SHELXS-86 (Sheldrick, 1990)'
_diffrn_ambient_temperature 293(2)
_diffrn_measured_fraction_theta_full 0.996
_diffrn_measured_fraction_theta_max 0.996
_diffrn_measurement_device_type 'Syntex P21 diffractometer'
_diffrn_measurement_method \Q--2\Q
_diffrn_radiation_monochromator graphite
_diffrn_radiation_source 'fine-focus sealed tube'
_diffrn_radiation_type CuK\a
_diffrn_radiation_wavelength 1.54178
_diffrn_reflns_av_R_equivalents 0.0000
_diffrn_reflns_av_sigmaI/netI 0.0111
_diffrn_reflns_limit_h_max 0
_diffrn_reflns_limit_h_min -10
_diffrn_reflns_limit_k_max 0
_diffrn_reflns_limit_k_min -19
_diffrn_reflns_limit_l_max 0
_diffrn_reflns_limit_l_min -6
_diffrn_reflns_number 783
_diffrn_reflns_theta_full 57.23
_diffrn_reflns_theta_max 57.23
_diffrn_reflns_theta_min 5.01
_diffrn_standards_decay_% 2.03
_diffrn_standards_interval_count 100
_diffrn_standards_number 2
_exptl_absorpt_coefficient_mu 0.897
_exptl_absorpt_correction_T_max 0.7746
_exptl_absorpt_correction_T_min 0.6626
_exptl_absorpt_correction_type none
_exptl_crystal_colour colourless
_exptl_crystal_density_diffrn 1.357
_exptl_crystal_density_method 'not measured'
_exptl_crystal_description needle
_exptl_crystal_F_000 404
_exptl_crystal_size_max 0.50
_exptl_crystal_size_mid 0.40
_exptl_crystal_size_min 0.30
_refine_diff_density_max 0.125
_refine_diff_density_min -0.093
_refine_ls_abs_structure_details 'Flack H D (1983), Acta Cryst. A39, 876-881'
_refine_ls_abs_structure_Flack
;
-0.5(4)
The absolute structure of the crystals was assumed from the known absolute
configuration of the reagents used in the synthesis.
;
_refine_ls_extinction_coef 0.0191(15)
_refine_ls_extinction_expression Fc^*^=kFc[1+0.001xFc^2^\l^3^/sin(2\q)]^-1/4^
_refine_ls_extinction_method SHELXL
_refine_ls_goodness_of_fit_ref 1.146
_refine_ls_hydrogen_treatment mixed
_refine_ls_matrix_type full
_refine_ls_number_parameters 129
_refine_ls_number_reflns 783
_refine_ls_number_restraints 0
_refine_ls_restrained_S_all 1.146
_refine_ls_R_factor_all 0.0265
_refine_ls_R_factor_gt 0.0252
_refine_ls_shift/su_max 0.000
_refine_ls_shift/su_mean 0.000
_refine_ls_structure_factor_coef Fsqd
_refine_ls_weighting_details 'calc w=1/[\s^2^(Fo^2^)+(0.0428P)^2^+0.1101P] where P=(Fo^2^+2Fc^2^)/3'
_refine_ls_weighting_scheme calc
_refine_ls_wR_factor_gt 0.0703
_refine_ls_wR_factor_ref 0.0718
_reflns_number_gt 758
_reflns_number_total 783
_reflns_threshold_expression >2sigma(I)
_cod_data_source_file na0128.cif
_cod_data_source_block BOM
_cod_database_code 2103262

loop_
_symmetry_equiv_pos_as_xyz
'x, y, z'
'-x, -y, z'
'-x+1/2, y+1/2, -z'
'x+1/2, -y+1/2, -z'

loop_
_atom_site_label
_atom_site_fract_x
_atom_site_fract_y
_atom_site_fract_z
_atom_site_U_iso_or_equiv
_atom_site_adp_type
_atom_site_calc_flag
_atom_site_refinement_flags
_atom_site_occupancy
_atom_site_type_symbol
C1 -0.1451(2) 0.07481(11) 0.5486(4) 0.0464(6) Uani d . 1 C
C2 0.0031(2) 0.04329(11) 0.5787(4) 0.0447(5) Uani d . 1 C
H2 0.0411 0.0608 0.7261 0.054 Uiso d R 1 H
C10 -0.3109(3) 0.12559(15) 0.2803(6) 0.0705(7) Uani d . 1 C
H101 -0.3208 0.1749 0.3498 0.085 Uiso d R 1 H
H102 -0.3788 0.0912 0.3468 0.085 Uiso d R 1 H
H103 -0.3259 0.1282 0.1129 0.085 Uiso d R 1 H
C20 0.1433(2) 0.13642(11) 0.3870(4) 0.0463(6) Uani d . 1 C
C21 0.2473(2) 0.14897(11) 0.1960(4) 0.0466(5) Uani d . 1 C
C22 0.3102(2) 0.21992(13) 0.1790(5) 0.0622(7) Uani d . 1 C
H22 0.2860 0.2589 0.2903 0.075 Uiso d R 1 H
C23 0.4046(3) 0.23485(14) 0.0014(6) 0.0742(8) Uani d . 1 C
H23 0.4478 0.2840 -0.0080 0.089 Uiso d R 1 H
C24 0.4391(3) 0.17942(16) -0.1592(5) 0.0713(8) Uani d . 1 C
H24 0.5046 0.1908 -0.2837 0.086 Uiso d R 1 H
C25 0.3797(3) 0.10802(16) -0.1405(5) 0.0676(7) Uani d . 1 C
H25 0.4050 0.0693 -0.2516 0.081 Uiso d R 1 H
C26 0.2839(2) 0.09287(12) 0.0369(4) 0.0560(6) Uani d . 1 C
H26 0.2426 0.0434 0.0504 0.067 Uiso d R 1 H
O1 -0.22873(19) 0.07376(10) 0.7075(3) 0.0707(5) Uani d . 1 O
O2 0.09775(14) 0.06332(7) 0.3912(3) 0.0485(4) Uani d . 1 O
O10 -0.16872(17) 0.10013(9) 0.3333(3) 0.0555(5) Uani d . 1 O
O20 0.09983(18) 0.18266(8) 0.5249(3) 0.0612(5) Uani d . 1 O

loop_
_atom_site_aniso_label
_atom_site_aniso_U_11
_atom_site_aniso_U_22
_atom_site_aniso_U_33
_atom_site_aniso_U_12
_atom_site_aniso_U_13
_atom_site_aniso_U_23
C1 0.0555(13) 0.0354(10) 0.0483(13) 0.0013(10) 0.0052(12) -0.0009(10)
C2 0.0497(11) 0.0373(10) 0.0472(10) 0.0000(9) 0.0002(12) -0.0007(10)
C10 0.0593(14) 0.0777(16) 0.0745(17) 0.0188(13) -0.0074(14) 0.0012(16)
C20 0.0451(11) 0.0325(10) 0.0613(13) 0.0001(9) -0.0061(11) 0.0023(11)
C21 0.0427(11) 0.0394(10) 0.0577(12) 0.0001(9) -0.0082(11) 0.0077(10)
C22 0.0601(13) 0.0458(12) 0.0808(17) -0.0043(11) 0.0049(14) 0.0030(12)
C23 0.0680(16) 0.0562(15) 0.0983(19) -0.0113(12) 0.0118(18) 0.0164(16)
C24 0.0579(14) 0.0834(18) 0.0726(16) -0.0070(13) 0.0050(14) 0.0153(17)
C25 0.0642(15) 0.0767(16) 0.0617(15) 0.0002(13) 0.0066(14) -0.0011(14)
C26 0.0554(12) 0.0490(12) 0.0637(14) -0.0039(10) -0.0034(13) 0.0015(12)
O1 0.0707(11) 0.0775(11) 0.0638(10) 0.0166(10) 0.0211(11) 0.0060(9)
O2 0.0485(8) 0.0345(7) 0.0625(9) -0.0035(6) 0.0085(8) -0.0012(7)
O10 0.0499(8) 0.0591(9) 0.0574(10) 0.0074(7) 0.0013(8) 0.0054(8)
O20 0.0687(10) 0.0396(8) 0.0752(10) -0.0028(7) 0.0090(10) -0.0082(8)

loop_
_atom_type_symbol
_atom_type_description
_atom_type_scat_dispersion_real
_atom_type_scat_dispersion_imag
_atom_type_scat_source
C C 0.0181 0.0091 'International Tables Vol C Tables 4.2.6.8 and 6.1.1.4'
H H 0.0000 0.0000 'International Tables Vol C Tables 4.2.6.8 and 6.1.1.4'
O O 0.0492 0.0322 'International Tables Vol C Tables 4.2.6.8 and 6.1.1.4'

loop_
_geom_angle_atom_site_label_1
_geom_angle_atom_site_label_2
_geom_angle_atom_site_label_3
_geom_angle_site_symmetry_1
_geom_angle_site_symmetry_3
_geom_angle
O1 C1 O10 . . 126.0(2)
O1 C1 C2 . . 121.3(2)
O10 C1 C2 . . 112.6(2)
O2 C2 C1 . . 113.81(16)
O2 C2 C2 . 2 105.67(15)
C1 C2 C2 . 2 109.4(2)
O2 C2 H2 . . 109.3
C1 C2 H2 . . 109.0
C2 C2 H2 2 . 109.6
O10 C10 H101 . . 106.7
O10 C10 H102 . . 110.1
H101 C10 H102 . . 110.3
O10 C10 H103 . . 110.9
H101 C10 H103 . . 110.3
H102 C10 H103 . . 108.5
O20 C20 O2 . . 121.6(2)
O20 C20 C21 . . 126.94(18)
O2 C20 C21 . . 111.45(18)
C26 C21 C22 . . 119.5(2)
C26 C21 C20 . . 122.39(19)
C22 C21 C20 . . 118.1(2)
C23 C22 C21 . . 120.2(2)
C23 C22 H22 . . 119.9
C21 C22 H22 . . 119.8
C22 C23 C24 . . 120.2(2)
C22 C23 H23 . . 119.5
C24 C23 H23 . . 120.3
C23 C24 C25 . . 120.1(3)
C23 C24 H24 . . 119.3
C25 C24 H24 . . 120.6
C26 C25 C24 . . 119.9(3)
C26 C25 H25 . . 120.2
C24 C25 H25 . . 119.9
C25 C26 C21 . . 120.0(2)
C25 C26 H26 . . 120.2
C21 C26 H26 . . 119.8
C20 O2 C2 . . 116.40(16)
C1 O10 C10 . . 117.0(2)

loop_
_geom_bond_atom_site_label_1
_geom_bond_atom_site_label_2
_geom_bond_site_symmetry_2
_geom_bond_distance
C1 O1 . 1.198(3)
C1 O10 . 1.318(3)
C1 C2 . 1.518(3)
C2 O2 . 1.434(2)
C2 C2 2 1.530(4)
C2 H2 . 0.9600
C10 O10 . 1.450(3)
C10 H101 . 0.9600
C10 H102 . 0.9600
C10 H103 . 0.9600
C20 O20 . 1.202(3)
C20 O2 . 1.361(2)
C20 C21 . 1.479(3)
C21 C26 . 1.383(3)
C21 C22 . 1.390(3)
C22 C23 . 1.371(4)
C22 H22 . 0.9600
C23 C24 . 1.375(4)
C23 H23 . 0.9600
C24 C25 . 1.384(4)
C24 H24 . 0.9600
C25 C26 . 1.379(3)
C25 H25 . 0.9600
C26 H26 . 0.9600

loop_
_geom_torsion_atom_site_label_1
_geom_torsion_atom_site_label_2
_geom_torsion_atom_site_label_3
_geom_torsion_atom_site_label_4
_geom_torsion_site_symmetry_1
_geom_torsion_site_symmetry_4
_geom_torsion
O1 C1 C2 O2 . . -167.41(19)
O10 C1 C2 O2 . . 14.3(2)
O1 C1 C2 C2 . 2 74.7(2)
O10 C1 C2 C2 . 2 -103.62(15)
O20 C20 C21 C26 . . -175.9(2)
O2 C20 C21 C26 . . 3.6(3)
O20 C20 C21 C22 . . 4.5(3)
O2 C20 C21 C22 . . -176.02(19)
C26 C21 C22 C23 . . 1.9(4)
C20 C21 C22 C23 . . -178.4(2)
C21 C22 C23 C24 . . -0.8(4)
C22 C23 C24 C25 . . -0.7(4)
C23 C24 C25 C26 . . 1.2(4)
C24 C25 C26 C21 . . -0.1(4)
C22 C21 C26 C25 . . -1.5(3)
C20 C21 C26 C25 . . 178.9(2)
O20 C20 O2 C2 . . -4.2(3)
C21 C20 O2 C2 . . 176.23(16)
C1 C2 O2 C20 . . 73.2(2)
C2 C2 O2 C20 2 . -166.79(18)
O1 C1 O10 C10 . . -3.3(3)
C2 C1 O10 C10 . . 174.96(18)
